data_7244758
loop_
_publ_author_name
'Prapakaran, T.'
'Kuppuswamy, Subramaniam'
'Murugavel, Ramaswamy'

_publ_section_title
;
 Supramolecular aggregation in sterically encumbered monoarylphosphates
 and their H-bonded adducts: Multigram synthesis of elusive
 2,6-di-tert-butylphenyl phosphate
;
_journal_name_full CrystEngComm
_journal_paper_doi 10.1039/D2CE00172A
_journal_year 2022
_chemical_formula_moiety 'C12 H17 O4 P, C4 H12 N2'
_chemical_formula_sum 'C16 H29 N2 O4 P'
_chemical_formula_weight 344.38
_space_group_crystal_system orthorhombic
_space_group_IT_number 61
_space_group_name_Hall '-P 2ac 2ab'
_space_group_name_H-M_alt 'P b c a'
_atom_sites_solution_hydrogens mixed
_atom_sites_solution_primary dual
_audit_creation_date 2021-12-30
_audit_creation_method
;
Olex2 1.2
(compiled 2018.05.29 svn.r3508 for OlexSys, GUI svn.r5506)
;
_audit_update_record
;
2022-01-31 deposited with the CCDC.	2022-04-11 downloaded from the CCDC.
;
_cell_angle_alpha 90
_cell_angle_beta 90
_cell_angle_gamma 90
_cell_formula_units_Z 8
_cell_length_a 11.424(7)
_cell_length_b 13.039(2)
_cell_length_c 25.626(5)
_cell_measurement_reflns_used 47904
_cell_measurement_temperature 293(2)
_cell_measurement_theta_max 30.179
_cell_measurement_theta_min 3.125
_cell_volume 3817(3)
_computing_molecular_graphics 'Olex2 (Dolomanov et al., 2009)'
_computing_publication_material 'Olex2 (Dolomanov et al., 2009)'
_computing_structure_refinement 'ShelXL (Sheldrick, 2015)'
_computing_structure_solution 'ShelXT (Sheldrick, 2015)'
_diffrn_ambient_temperature 293.15
_diffrn_measured_fraction_theta_full 0.998
_diffrn_measured_fraction_theta_max 0.996
_diffrn_measurement_device_type 'Enraf Nonius'
_diffrn_radiation_type MoK\a
_diffrn_radiation_wavelength 0.71073
_diffrn_reflns_av_R_equivalents 0.0899
_diffrn_reflns_av_unetI/netI 0.0885
_diffrn_reflns_Laue_measured_fraction_full 0.998
_diffrn_reflns_Laue_measured_fraction_max 0.996
_diffrn_reflns_limit_h_max 16
_diffrn_reflns_limit_h_min -13
_diffrn_reflns_limit_k_max 18
_diffrn_reflns_limit_k_min -18
_diffrn_reflns_limit_l_max 36
_diffrn_reflns_limit_l_min -36
_diffrn_reflns_number 47904
_diffrn_reflns_point_group_measured_fraction_full 0.998
_diffrn_reflns_point_group_measured_fraction_max 0.996
_diffrn_reflns_theta_full 25.242
_diffrn_reflns_theta_max 30.179
_diffrn_reflns_theta_min 3.125
_exptl_absorpt_coefficient_mu 0.164
_exptl_crystal_colour colourless
_exptl_crystal_colour_primary colourless
_exptl_crystal_density_diffrn 1.198
_exptl_crystal_description needle
_exptl_crystal_F_000 1488
_exptl_crystal_size_max 0.35
_exptl_crystal_size_mid 0.27
_exptl_crystal_size_min 0.23
_refine_diff_density_max 0.601
_refine_diff_density_min -0.248
_refine_diff_density_rms 0.056
_refine_ls_extinction_method none
_refine_ls_goodness_of_fit_ref 0.964
_refine_ls_hydrogen_treatment mixed
_refine_ls_matrix_type full
_refine_ls_number_parameters 224
_refine_ls_number_reflns 5642
_refine_ls_number_restraints 4
_refine_ls_restrained_S_all 5.066
_refine_ls_R_factor_all 0.1467
_refine_ls_R_factor_gt 0.0584
_refine_ls_shift/su_max 0.000
_refine_ls_shift/su_mean 0.000
_refine_ls_structure_factor_coef Fsqd
_refine_ls_weighting_details
;
 w=1/[\s^2^(Fo^2^)+(0.0785P)^2^]
 where P=(Fo^2^+2Fc^2^)/3
;
_refine_ls_weighting_scheme calc
_refine_ls_wR_factor_gt 0.1427
_refine_ls_wR_factor_ref 0.1642
_reflns_Friedel_coverage 0.000
_reflns_number_gt 2748
_reflns_number_total 5642
_reflns_threshold_expression 'I > 2\s(I)'
_cod_data_source_file d2ce00172a2.cif
_cod_data_source_block newrm006-final
_cod_original_cell_volume 3817(2)
_cod_database_code 7244758
_shelxl_version_number 2012-9
_shelx_space_group_comment
;
The symmetry employed for this shelxl refinement is uniquely defined
by the following loop, which should always be used as a source of
symmetry information in preference to the above space-group names.
They are only intended as comments.
;
_shelx_estimated_absorpt_t_max 0.963
_shelx_estimated_absorpt_t_min 0.945
_olex2_refinement_description
;
1. Fixed Uiso
 At 1.2 times of:
  All C(H) groups, All C(H,H) groups, All C(H,H,H,H) groups
 At 1.5 times of:
  All C(H,H,H) groups
2. Restrained distances
 N1-H1A = N1-H1B = N2-H3 = N2-H2B
 0.88 with sigma of 0.02
3.a Ternary CH refined with riding coordinates:
 C10(H10), C3(H3)
3.b Secondary CH2 refined with riding coordinates:
 C15(H15A,H15B), C13(H13A,H13B), C14(H14A,H14B), C16(H16A,H16B)
3.c Aromatic/amide H refined with riding coordinates:
 C6(H6), C8(H8), C7(H7)
3.d Idealised Me refined as rotating group:
 C11(H11A,H11B,H11C), C5(H5A,H5B,H5C), C4(H4A,H4B,H4C), C12(H12A,H12B,H12C)
;
_olex2_submission_special_instructions 'No special instructions were received'

loop_
_space_group_symop_operation_xyz
'x, y, z'
'-x+1/2, -y, z+1/2'
'-x, y+1/2, -z+1/2'
'x+1/2, -y+1/2, -z'
'-x, -y, -z'
'x-1/2, y, -z-1/2'
'x, -y-1/2, z-1/2'
'-x-1/2, y-1/2, z'

loop_
_atom_site_label
_atom_site_type_symbol
_atom_site_fract_x
_atom_site_fract_y
_atom_site_fract_z
_atom_site_U_iso_or_equiv
_atom_site_adp_type
_atom_site_occupancy
_atom_site_site_symmetry_order
_atom_site_calc_flag
_atom_site_refinement_flags_posn
_atom_site_refinement_flags_adp
_atom_site_refinement_flags_occupancy
_atom_site_disorder_assembly
_atom_site_disorder_group
P1 P 0.65854(5) 0.64610(4) 0.69666(2) 0.02700(16) Uani 1 1 d . . . . .
O4 O 0.53984(13) 0.64289(12) 0.72356(7) 0.0330(4) Uani 1 1 d . . . . .
O1 O 0.63111(14) 0.65189(12) 0.63401(6) 0.0332(4) Uani 1 1 d . . . . .
O2 O 0.72701(14) 0.54999(12) 0.70681(7) 0.0370(4) Uani 1 1 d . . . . .
O3 O 0.72075(13) 0.74541(12) 0.70577(7) 0.0383(4) Uani 1 1 d . . . . .
N2 N 1.07481(18) 0.97740(16) 0.75470(9) 0.0375(5) Uani 1 1 d D . . . .
N1 N 0.92056(18) 0.80668(16) 0.74195(9) 0.0374(5) Uani 1 1 d D . . . .
C9 C 0.6438(2) 0.4965(2) 0.58428(10) 0.0402(6) Uani 1 1 d . . . . .
C1 C 0.5751(2) 0.57268(19) 0.60747(9) 0.0344(6) Uani 1 1 d . . . . .
C15 C 1.0158(2) 0.9309(2) 0.80037(11) 0.0372(6) Uani 1 1 d . . . . .
H15A H 1.0013 0.9830 0.8266 0.045 Uiso 1 1 calc R . . . .
H15B H 1.0657 0.8786 0.8156 0.045 Uiso 1 1 calc R . . . .
C13 C 0.9799(2) 0.8542(2) 0.69644(10) 0.0385(6) Uani 1 1 d . . . . .
H13A H 0.9299 0.9066 0.6814 0.046 Uiso 1 1 calc R . . . .
H13B H 0.9944 0.8025 0.6700 0.046 Uiso 1 1 calc R . . . .
C14 C 1.0939(2) 0.90131(19) 0.71325(11) 0.0378(6) Uani 1 1 d . . . . .
H14A H 1.1459 0.8480 0.7259 0.045 Uiso 1 1 calc R . . . .
H14B H 1.1309 0.9341 0.6836 0.045 Uiso 1 1 calc R . . . .
C10 C 0.7761(3) 0.5043(2) 0.58482(11) 0.0495(7) Uani 1 1 d . . . . .
H10 H 0.7998 0.5247 0.6201 0.059 Uiso 1 1 calc R . . . .
C16 C 0.9012(2) 0.88351(19) 0.78331(11) 0.0375(6) Uani 1 1 d . . . . .
H16A H 0.8637 0.8511 0.8130 0.045 Uiso 1 1 calc R . . . .
H16B H 0.8494 0.9368 0.7704 0.045 Uiso 1 1 calc R . . . .
C2 C 0.4533(2) 0.5760(2) 0.60170(10) 0.0408(6) Uani 1 1 d . . . . .
C3 C 0.3836(2) 0.6686(2) 0.61894(12) 0.0507(8) Uani 1 1 d . . . . .
H3 H 0.4311 0.7056 0.6446 0.061 Uiso 1 1 calc DR . . . .
C6 C 0.4004(3) 0.4948(2) 0.57545(11) 0.0546(8) Uani 1 1 d . . . . .
H6 H 0.3195 0.4943 0.5715 0.065 Uiso 1 1 calc R . . . .
C8 C 0.5850(3) 0.4170(2) 0.55938(12) 0.0533(8) Uani 1 1 d . . . . .
H8 H 0.6280 0.3633 0.5451 0.064 Uiso 1 1 calc R . . . .
C7 C 0.4650(3) 0.4156(2) 0.55538(13) 0.0608(9) Uani 1 1 d . . . . .
H7 H 0.4277 0.3609 0.5390 0.073 Uiso 1 1 calc R . . . .
C11 C 0.8153(3) 0.5890(3) 0.54734(17) 0.0842(12) Uani 1 1 d . . . . .
H11A H 0.7972 0.5693 0.5122 0.126 Uiso 1 1 calc GR . . . .
H11B H 0.8981 0.5993 0.5507 0.126 Uiso 1 1 calc GR . . . .
H11C H 0.7750 0.6515 0.5557 0.126 Uiso 1 1 calc GR . . . .
C5 C 0.3640(4) 0.7403(3) 0.57309(14) 0.0814(11) Uani 1 1 d . . . . .
H5A H 0.4381 0.7582 0.5579 0.122 Uiso 1 1 calc GR . . . .
H5B H 0.3252 0.8013 0.5849 0.122 Uiso 1 1 calc GR . . . .
H5C H 0.3164 0.7067 0.5474 0.122 Uiso 1 1 calc GR . . . .
C4 C 0.2673(3) 0.6429(3) 0.64500(18) 0.0904(13) Uani 1 1 d . . . . .
H4A H 0.2194 0.6045 0.6212 0.136 Uiso 1 1 calc GR . . . .
H4B H 0.2278 0.7052 0.6544 0.136 Uiso 1 1 calc GR . . . .
H4C H 0.2814 0.6028 0.6758 0.136 Uiso 1 1 calc GR . . . .
C12 C 0.8393(3) 0.4050(3) 0.57177(16) 0.0868(12) Uani 1 1 d . . . . .
H12A H 0.8140 0.3520 0.5952 0.130 Uiso 1 1 calc GR . . . .
H12B H 0.9221 0.4148 0.5753 0.130 Uiso 1 1 calc GR . . . .
H12C H 0.8215 0.3854 0.5365 0.130 Uiso 1 1 calc GR . . . .
H2A H 1.025(4) 1.036(3) 0.7396(15) 0.104 Uiso 1 1 d R . . . .
H2B H 1.141(2) 1.002(3) 0.7682(15) 0.104 Uiso 1 1 d DR . . . .
H1A H 0.962(3) 0.751(2) 0.7555(14) 0.104 Uiso 1 1 d DR . . . .
H1B H 0.850(2) 0.780(3) 0.7319(15) 0.104 Uiso 1 1 d DR . . . .

loop_
_atom_site_aniso_label
_atom_site_aniso_U_11
_atom_site_aniso_U_22
_atom_site_aniso_U_33
_atom_site_aniso_U_23
_atom_site_aniso_U_13
_atom_site_aniso_U_12
P1 0.0201(2) 0.0225(3) 0.0384(3) -0.0022(3) -0.0026(2) -0.0002(3)
O4 0.0251(8) 0.0257(8) 0.0481(10) -0.0009(8) 0.0035(7) -0.0006(7)
O1 0.0359(9) 0.0243(8) 0.0393(9) -0.0016(8) -0.0034(7) 0.0001(7)
O2 0.0319(9) 0.0322(9) 0.0468(11) 0.0019(8) -0.0039(8) 0.0090(7)
O3 0.0260(8) 0.0310(9) 0.0579(12) -0.0066(8) -0.0047(8) -0.0069(7)
N2 0.0261(11) 0.0262(11) 0.0602(15) 0.0031(11) -0.0099(11) -0.0018(9)
N1 0.0283(11) 0.0249(11) 0.0591(16) 0.0044(11) -0.0089(11) -0.0053(9)
C9 0.0485(16) 0.0349(14) 0.0371(14) 0.0003(12) -0.0028(12) 0.0042(12)
C1 0.0405(14) 0.0307(13) 0.0318(13) 0.0025(11) -0.0038(11) -0.0008(11)
C15 0.0302(12) 0.0324(13) 0.0489(16) -0.0018(12) -0.0039(12) 0.0034(11)
C13 0.0381(13) 0.0336(12) 0.0437(14) 0.0036(13) -0.0087(12) -0.0027(12)
C14 0.0290(12) 0.0339(14) 0.0506(17) 0.0054(13) 0.0001(11) -0.0021(11)
C10 0.0509(18) 0.0555(18) 0.0422(16) -0.0067(14) 0.0011(13) 0.0118(14)
C16 0.0245(12) 0.0323(13) 0.0558(17) 0.0035(13) 0.0004(11) 0.0002(10)
C2 0.0412(14) 0.0427(15) 0.0386(15) -0.0006(12) -0.0078(12) 0.0022(12)
C3 0.0381(14) 0.0588(19) 0.0552(19) -0.0093(15) -0.0154(14) 0.0104(13)
C6 0.0507(18) 0.062(2) 0.0510(19) -0.0051(16) -0.0112(14) -0.0097(16)
C8 0.076(2) 0.0365(16) 0.0470(18) -0.0089(14) -0.0003(16) 0.0030(15)
C7 0.077(2) 0.052(2) 0.054(2) -0.0117(16) -0.0094(18) -0.0181(17)
C11 0.058(2) 0.097(3) 0.098(3) 0.014(2) 0.018(2) -0.003(2)
C5 0.102(3) 0.057(2) 0.085(3) 0.007(2) 0.002(2) 0.020(2)
C4 0.067(2) 0.084(3) 0.120(4) 0.016(3) 0.027(2) 0.021(2)
C12 0.074(3) 0.095(3) 0.090(3) -0.024(2) -0.004(2) 0.041(2)

loop_
_atom_type_symbol
_atom_type_description
_atom_type_scat_dispersion_real
_atom_type_scat_dispersion_imag
_atom_type_scat_source
C C 0.0033 0.0016 'International Tables Vol C Tables 4.2.6.8 and 6.1.1.4'
H H 0.0000 0.0000 'International Tables Vol C Tables 4.2.6.8 and 6.1.1.4'
N N 0.0061 0.0033 'International Tables Vol C Tables 4.2.6.8 and 6.1.1.4'
O O 0.0106 0.0060 'International Tables Vol C Tables 4.2.6.8 and 6.1.1.4'
P P 0.1023 0.0942 'International Tables Vol C Tables 4.2.6.8 and 6.1.1.4'

loop_
_geom_angle_atom_site_label_1
_geom_angle_atom_site_label_2
_geom_angle_atom_site_label_3
_geom_angle
_geom_angle_site_symmetry_1
_geom_angle_site_symmetry_3
_geom_angle_publ_flag
O4 P1 O1 105.96(9) . . ?
O2 P1 O4 111.29(10) . . ?
O2 P1 O1 107.96(9) . . ?
O3 P1 O4 112.11(10) . . ?
O3 P1 O1 101.77(9) . . ?
O3 P1 O2 116.66(10) . . ?
C1 O1 P1 122.18(15) . . ?
C15 N2 H2A 111(2) . . ?
C15 N2 H2B 103(3) . . ?
C14 N2 C15 111.2(2) . . ?
C14 N2 H2A 108(2) . . ?
C14 N2 H2B 113(3) . . ?
H2A N2 H2B 110(3) . . ?
C13 N1 H1A 113(2) . . ?
C13 N1 H1B 110(3) . . ?
C16 N1 C13 110.5(2) . . ?
C16 N1 H1A 110(2) . . ?
C16 N1 H1B 109(3) . . ?
H1A N1 H1B 105(3) . . ?
C1 C9 C10 120.5(2) . . ?
C8 C9 C1 117.0(3) . . ?
C8 C9 C10 122.4(3) . . ?
O1 C1 C9 118.5(2) . . ?
O1 C1 C2 119.0(2) . . ?
C9 C1 C2 122.3(2) . . ?
N2 C15 H15A 109.8 . . ?
N2 C15 H15B 109.8 . . ?
N2 C15 C16 109.5(2) . . ?
H15A C15 H15B 108.2 . . ?
C16 C15 H15A 109.8 . . ?
C16 C15 H15B 109.8 . . ?
N1 C13 H13A 109.7 . . ?
N1 C13 H13B 109.7 . . ?
N1 C13 C14 109.9(2) . . ?
H13A C13 H13B 108.2 . . ?
C14 C13 H13A 109.7 . . ?
C14 C13 H13B 109.7 . . ?
N2 C14 C13 110.8(2) . . ?
N2 C14 H14A 109.5 . . ?
N2 C14 H14B 109.5 . . ?
C13 C14 H14A 109.5 . . ?
C13 C14 H14B 109.5 . . ?
H14A C14 H14B 108.1 . . ?
C9 C10 H10 107.6 . . ?
C9 C10 C11 109.6(3) . . ?
C9 C10 C12 114.5(3) . . ?
C11 C10 H10 107.6 . . ?
C12 C10 H10 107.6 . . ?
C12 C10 C11 109.8(3) . . ?
N1 C16 C15 110.8(2) . . ?
N1 C16 H16A 109.5 . . ?
N1 C16 H16B 109.5 . . ?
C15 C16 H16A 109.5 . . ?
C15 C16 H16B 109.5 . . ?
H16A C16 H16B 108.1 . . ?
C1 C2 C3 121.2(2) . . ?
C6 C2 C1 117.3(3) . . ?
C6 C2 C3 121.3(3) . . ?
C2 C3 H3 107.3 . . ?
C2 C3 C5 110.0(3) . . ?
C2 C3 C4 114.3(3) . . ?
C5 C3 H3 107.3 . . ?
C5 C3 C4 110.3(3) . . ?
C4 C3 H3 107.3 . . ?
C2 C6 H6 119.3 . . ?
C7 C6 C2 121.4(3) . . ?
C7 C6 H6 119.3 . . ?
C9 C8 H8 119.2 . . ?
C7 C8 C9 121.7(3) . . ?
C7 C8 H8 119.2 . . ?
C6 C7 C8 120.0(3) . . ?
C6 C7 H7 120.0 . . ?
C8 C7 H7 120.0 . . ?
C10 C11 H11A 109.5 . . ?
C10 C11 H11B 109.5 . . ?
C10 C11 H11C 109.5 . . ?
H11A C11 H11B 109.5 . . ?
H11A C11 H11C 109.5 . . ?
H11B C11 H11C 109.5 . . ?
C3 C5 H5A 109.5 . . ?
C3 C5 H5B 109.5 . . ?
C3 C5 H5C 109.5 . . ?
H5A C5 H5B 109.5 . . ?
H5A C5 H5C 109.5 . . ?
H5B C5 H5C 109.5 . . ?
C3 C4 H4A 109.5 . . ?
C3 C4 H4B 109.5 . . ?
C3 C4 H4C 109.5 . . ?
H4A C4 H4B 109.5 . . ?
H4A C4 H4C 109.5 . . ?
H4B C4 H4C 109.5 . . ?
C10 C12 H12A 109.5 . . ?
C10 C12 H12B 109.5 . . ?
C10 C12 H12C 109.5 . . ?
H12A C12 H12B 109.5 . . ?
H12A C12 H12C 109.5 . . ?
H12B C12 H12C 109.5 . . ?

loop_
_geom_bond_atom_site_label_1
_geom_bond_atom_site_label_2
_geom_bond_distance
_geom_bond_site_symmetry_2
_geom_bond_publ_flag
P1 O4 1.5218(18) . ?
P1 O1 1.6375(18) . ?
P1 O2 1.4999(16) . ?
P1 O3 1.4956(16) . ?
O1 C1 1.392(3) . ?
N2 C15 1.481(3) . ?
N2 C14 1.470(3) . ?
N2 H2A 1.02(4) . ?
N2 H2B 0.891(19) . ?
N1 C13 1.485(3) . ?
N1 C16 1.475(3) . ?
N1 H1A 0.933(18) . ?
N1 H1B 0.920(19) . ?
C9 C1 1.398(3) . ?
C9 C10 1.515(4) . ?
C9 C8 1.390(4) . ?
C1 C2 1.400(4) . ?
C15 H15A 0.9700 . ?
C15 H15B 0.9700 . ?
C15 C16 1.512(3) . ?
C13 H13A 0.9700 . ?
C13 H13B 0.9700 . ?
C13 C14 1.502(3) . ?
C14 H14A 0.9700 . ?
C14 H14B 0.9700 . ?
C10 H10 0.9800 . ?
C10 C11 1.530(5) . ?
C10 C12 1.520(4) . ?
C16 H16A 0.9700 . ?
C16 H16B 0.9700 . ?
C2 C3 1.512(4) . ?
C2 C6 1.393(4) . ?
C3 H3 0.9800 . ?
C3 C5 1.518(4) . ?
C3 C4 1.524(5) . ?
C6 H6 0.9300 . ?
C6 C7 1.369(4) . ?
C8 H8 0.9300 . ?
C8 C7 1.375(4) . ?
C7 H7 0.9300 . ?
C11 H11A 0.9600 . ?
C11 H11B 0.9600 . ?
C11 H11C 0.9600 . ?
C5 H5A 0.9600 . ?
C5 H5B 0.9600 . ?
C5 H5C 0.9600 . ?
C4 H4A 0.9600 . ?
C4 H4B 0.9600 . ?
C4 H4C 0.9600 . ?
C12 H12A 0.9600 . ?
C12 H12B 0.9600 . ?
C12 H12C 0.9600 . ?

loop_
_geom_hbond_atom_site_label_D
_geom_hbond_atom_site_label_H
_geom_hbond_atom_site_label_A
_geom_hbond_distance_DH
_geom_hbond_distance_HA
_geom_hbond_distance_DA
_geom_hbond_angle_DHA
_geom_hbond_site_symmetry_A
C15 H15B O3 0.97 2.54 3.370(3) 143.4 6_657
C14 H14A O3 0.97 2.36 3.246(3) 150.9 6_657
C16 H16B O2 0.97 2.37 3.271(3) 155.0 8_765
N2 H2A O4 1.02(4) 1.64(4) 2.647(3) 169(4) 8_765
N2 H2B O2 0.891(19) 1.754(19) 2.645(3) 178(4) 3_756
N1 H1A O4 0.933(18) 1.752(19) 2.683(3) 176(4) 6_657
N1 H1B O3 0.920(19) 1.68(2) 2.590(3) 171(4) .

loop_
_geom_torsion_atom_site_label_1
_geom_torsion_atom_site_label_2
_geom_torsion_atom_site_label_3
_geom_torsion_atom_site_label_4
_geom_torsion
_geom_torsion_site_symmetry_1
_geom_torsion_site_symmetry_2
_geom_torsion_site_symmetry_3
_geom_torsion_site_symmetry_4
_geom_torsion_publ_flag
P1 O1 C1 C9 -91.7(2) . . . . ?
P1 O1 C1 C2 92.9(2) . . . . ?
O4 P1 O1 C1 -64.16(18) . . . . ?
O1 C1 C2 C3 6.1(4) . . . . ?
O1 C1 C2 C6 -179.3(2) . . . . ?
O2 P1 O1 C1 55.17(19) . . . . ?
O3 P1 O1 C1 178.49(17) . . . . ?
N2 C15 C16 N1 57.3(3) . . . . ?
N1 C13 C14 N2 -57.3(3) . . . . ?
C9 C1 C2 C3 -169.1(3) . . . . ?
C9 C1 C2 C6 5.5(4) . . . . ?
C9 C8 C7 C6 1.1(5) . . . . ?
C1 C9 C10 C11 -71.9(3) . . . . ?
C1 C9 C10 C12 164.3(3) . . . . ?
C1 C9 C8 C7 3.1(4) . . . . ?
C1 C2 C3 C5 95.0(3) . . . . ?
C1 C2 C3 C4 -140.3(3) . . . . ?
C1 C2 C6 C7 -1.0(4) . . . . ?
C15 N2 C14 C13 57.9(3) . . . . ?
C13 N1 C16 C15 -58.1(3) . . . . ?
C14 N2 C15 C16 -57.1(3) . . . . ?
C10 C9 C1 O1 -4.3(4) . . . . ?
C10 C9 C1 C2 171.0(2) . . . . ?
C10 C9 C8 C7 -174.3(3) . . . . ?
C16 N1 C13 C14 57.5(3) . . . . ?
C2 C6 C7 C8 -2.2(5) . . . . ?
C3 C2 C6 C7 173.6(3) . . . . ?
C6 C2 C3 C5 -79.4(4) . . . . ?
C6 C2 C3 C4 45.3(4) . . . . ?
C8 C9 C1 O1 178.2(2) . . . . ?
C8 C9 C1 C2 -6.5(4) . . . . ?
C8 C9 C10 C11 105.4(3) . . . . ?
C8 C9 C10 C12 -18.3(4) . . . . ?
